data_7150428
loop_
_publ_author_name
'Neumann, Helfried'
'Str\"ubing, Dirk'
'Lalk, Michael'
'Klaus, Stefan'
'H\"ubner, Sandra'
'Spannenberg, Anke'
'Lindequist, Ulrike'
'Beller, Matthias'

_publ_section_title
;
 Synthesis and antimicrobial activity of N-analogous corollosporines.
;
_journal_issue 7
_journal_name_full 'Organic &amp; biomolecular chemistry'
_journal_page_first 1365
_journal_page_last 1375
_journal_paper_doi 10.1039/b517101f
_journal_volume 4
_journal_year 2006
_chemical_formula_sum 'C17 H24 N2 O3'
_chemical_formula_weight 304.38
_chemical_name_systematic
;
?
;
_space_group_IT_number 2
_symmetry_cell_setting triclinic
_symmetry_space_group_name_Hall '-P 1'
_symmetry_space_group_name_H-M 'P -1'
_atom_sites_solution_hydrogens geom
_atom_sites_solution_primary direct
_atom_sites_solution_secondary difmap
_audit_creation_method SHELXL-97
_cell_angle_alpha 96.61(3)
_cell_angle_beta 97.73(3)
_cell_angle_gamma 99.99(3)
_cell_formula_units_Z 2
_cell_length_a 8.917(2)
_cell_length_b 8.949(2)
_cell_length_c 10.953(2)
_cell_measurement_reflns_used 2000
_cell_measurement_temperature 293(2)
_cell_measurement_theta_max 20
_cell_measurement_theta_min 4
_cell_volume 844.3(3)
_computing_cell_refinement STOE-CELL
_computing_data_collection STOE-EXPOSE
_computing_data_reduction STOE-INTEGRATE
_computing_molecular_graphics XP
_computing_structure_refinement 'SHELXL-97 (Sheldrick, 1997)'
_computing_structure_solution 'SHELXS-86 (Sheldrick, 1990)'
_diffrn_ambient_temperature 293(2)
_diffrn_measured_fraction_theta_full 0.915
_diffrn_measured_fraction_theta_max 0.915
_diffrn_measurement_device_type STOE-IPDSI
_diffrn_measurement_method 'laser scanned imaging plate'
_diffrn_radiation_monochromator graphite
_diffrn_radiation_source 'fine-focus sealed tube'
_diffrn_radiation_type MoK\a
_diffrn_radiation_wavelength 0.71073
_diffrn_reflns_av_R_equivalents 0.0328
_diffrn_reflns_av_sigmaI/netI 0.0694
_diffrn_reflns_limit_h_max 10
_diffrn_reflns_limit_h_min -10
_diffrn_reflns_limit_k_max 9
_diffrn_reflns_limit_k_min -10
_diffrn_reflns_limit_l_max 12
_diffrn_reflns_limit_l_min -12
_diffrn_reflns_number 4524
_diffrn_reflns_theta_full 24.26
_diffrn_reflns_theta_max 24.26
_diffrn_reflns_theta_min 1.90
_diffrn_standards_interval_time 360
_diffrn_standards_number 50-200
_exptl_absorpt_coefficient_mu 0.082
_exptl_absorpt_correction_type none
_exptl_crystal_colour colourless
_exptl_crystal_density_diffrn 1.197
_exptl_crystal_density_method 'not measured'
_exptl_crystal_description prism
_exptl_crystal_F_000 328
_exptl_crystal_size_max 0.4
_exptl_crystal_size_mid 0.4
_exptl_crystal_size_min 0.3
_refine_diff_density_max 0.183
_refine_diff_density_min -0.195
_refine_diff_density_rms 0.035
_refine_ls_extinction_method none
_refine_ls_goodness_of_fit_ref 0.860
_refine_ls_hydrogen_treatment mixed
_refine_ls_matrix_type full
_refine_ls_number_parameters 205
_refine_ls_number_reflns 2510
_refine_ls_number_restraints 21
_refine_ls_restrained_S_all 0.857
_refine_ls_R_factor_all 0.0968
_refine_ls_R_factor_gt 0.0522
_refine_ls_shift/su_max 0.000
_refine_ls_shift/su_mean 0.000
_refine_ls_structure_factor_coef Fsqd
_refine_ls_weighting_details 'calc w=1/[\s^2^(Fo^2^)+(0.0846P)^2^+0.0000P] where P=(Fo^2^+2Fc^2^)/3'
_refine_ls_weighting_scheme calc
_refine_ls_wR_factor_gt 0.1307
_refine_ls_wR_factor_ref 0.1441
_reflns_number_gt 1344
_reflns_number_total 2510
_reflns_threshold_expression >2sigma(I)
_cod_data_source_file b517101f.txt
_cod_data_source_block ks231
_cod_original_sg_symbol_H-M P-1
_cod_database_code 7150428

loop_
_symmetry_equiv_pos_as_xyz
'x, y, z'
'-x, -y, -z'

loop_
_atom_site_label
_atom_site_type_symbol
_atom_site_fract_x
_atom_site_fract_y
_atom_site_fract_z
_atom_site_U_iso_or_equiv
_atom_site_adp_type
_atom_site_occupancy
_atom_site_symmetry_multiplicity
_atom_site_calc_flag
_atom_site_refinement_flags
_atom_site_disorder_assembly
_atom_site_disorder_group
C16A C 0.3947(10) -0.3221(6) 0.6269(6) 0.126(3) Uiso 0.70 1 d PD A 1
H16A H 0.2963 -0.2929 0.6026 0.151 Uiso 0.70 1 calc PR A 1
H16B H 0.4482 -0.3241 0.5554 0.151 Uiso 0.70 1 calc PR A 1
C17A C 0.3674(9) -0.4796(8) 0.6655(8) 0.145(3) Uiso 0.70 1 d PD A 1
H17A H 0.3075 -0.5517 0.5973 0.218 Uiso 0.70 1 calc PR A 1
H17B H 0.3126 -0.4783 0.7352 0.218 Uiso 0.70 1 calc PR A 1
H17C H 0.4646 -0.5092 0.6886 0.218 Uiso 0.70 1 calc PR A 1
C16B C 0.3598(12) -0.3323(16) 0.6656(19) 0.148(9) Uiso 0.30 1 d PD A 2
H16C H 0.3126 -0.3937 0.7227 0.178 Uiso 0.30 1 calc PR A 2
H16D H 0.2815 -0.2944 0.6141 0.178 Uiso 0.30 1 calc PR A 2
C17B C 0.4555(19) -0.417(2) 0.5894(14) 0.129(5) Uiso 0.30 1 d PD A 2
H17D H 0.3905 -0.5056 0.5390 0.193 Uiso 0.30 1 calc PR A 2
H17E H 0.5338 -0.4489 0.6440 0.193 Uiso 0.30 1 calc PR A 2
H17F H 0.5031 -0.3509 0.5368 0.193 Uiso 0.30 1 calc PR A 2
C1 C 0.8345(3) 0.3224(3) 0.7967(2) 0.0561(8) Uani 1 1 d . . .
C2 C 0.9796(3) 0.2587(3) 0.8274(2) 0.0529(7) Uani 1 1 d . . .
C3 C 1.0764(3) 0.2112(3) 0.7486(3) 0.0581(8) Uani 1 1 d . . .
C4 C 1.1976(4) 0.1475(4) 0.8009(3) 0.0708(9) Uani 1 1 d . . .
H4 H 1.2641 0.1127 0.7505 0.085 Uiso 1 1 calc R . .
C5 C 1.2208(4) 0.1351(4) 0.9264(3) 0.0743(10) Uani 1 1 d . . .
H5 H 1.3009 0.0895 0.9582 0.089 Uiso 1 1 calc R . .
C6 C 1.1283(4) 0.1884(4) 1.0053(3) 0.0675(9) Uani 1 1 d . . .
H6 H 1.1455 0.1821 1.0900 0.081 Uiso 1 1 calc R . .
C7 C 1.0088(3) 0.2518(3) 0.9534(2) 0.0550(8) Uani 1 1 d . . .
C8 C 0.8952(4) 0.3225(3) 1.0141(3) 0.0611(8) Uani 1 1 d . . .
C9 C 1.1123(4) 0.1727(4) 0.5255(3) 0.0723(9) Uani 1 1 d . . .
C10 C 1.0624(5) 0.2258(5) 0.4044(3) 0.0932(12) Uani 1 1 d . . .
H10A H 0.9954 0.2974 0.4170 0.140 Uiso 1 1 calc R . .
H10B H 1.0084 0.1394 0.3452 0.140 Uiso 1 1 calc R . .
H10C H 1.1513 0.2746 0.3734 0.140 Uiso 1 1 calc R . .
C11 C 0.6657(4) 0.4290(4) 0.9446(3) 0.0793(10) Uani 1 1 d . . .
H11A H 0.6142 0.4492 0.8672 0.119 Uiso 1 1 calc R . .
H11B H 0.6983 0.5230 1.0011 0.119 Uiso 1 1 calc R . .
H11C H 0.5962 0.3581 0.9801 0.119 Uiso 1 1 calc R . .
C12 C 0.7029(3) 0.2065(3) 0.7159(3) 0.0632(9) Uani 1 1 d D . .
H12A H 0.6152 0.2560 0.6996 0.076 Uiso 1 1 calc R . .
H12B H 0.7347 0.1778 0.6366 0.076 Uiso 1 1 calc R . .
C13 C 0.6516(4) 0.0627(3) 0.7705(3) 0.0726(9) Uani 1 1 d D . .
H13A H 0.7415 0.0213 0.7991 0.087 Uiso 1 1 calc R . .
H13B H 0.6035 0.0889 0.8424 0.087 Uiso 1 1 calc R . .
C14 C 0.5397(3) -0.0590(3) 0.6802(3) 0.0740(9) Uani 1 1 d D A .
H14A H 0.5872 -0.0829 0.6076 0.089 Uiso 1 1 calc R . .
H14B H 0.4491 -0.0177 0.6531 0.089 Uiso 1 1 calc R . .
C15 C 0.4890(5) -0.2055(4) 0.7315(4) 0.1124(15) Uani 1 1 d D . .
H15A H 0.4277 -0.1870 0.7965 0.135 Uiso 1 1 calc R A 1
H15B H 0.5783 -0.2432 0.7671 0.135 Uiso 1 1 calc R A 1
N1 N 0.7992(3) 0.3633(3) 0.9227(2) 0.0606(7) Uani 1 1 d . . .
N2 N 1.0503(3) 0.2326(3) 0.6227(2) 0.0666(8) Uani 1 1 d . . .
O1 O 0.8576(3) 0.4518(3) 0.7338(2) 0.0668(6) Uani 1 1 d . . .
O2 O 0.8891(3) 0.3451(3) 1.12614(19) 0.0751(7) Uani 1 1 d . . .
O3 O 1.1968(3) 0.0825(4) 0.5360(2) 0.0997(9) Uani 1 1 d . . .
HN2 H 0.995(4) 0.293(4) 0.613(3) 0.068(11) Uiso 1 1 d . . .
HO1 H 0.937(4) 0.528(5) 0.775(3) 0.107(15) Uiso 1 1 d . . .

loop_
_atom_site_aniso_label
_atom_site_aniso_U_11
_atom_site_aniso_U_22
_atom_site_aniso_U_33
_atom_site_aniso_U_23
_atom_site_aniso_U_13
_atom_site_aniso_U_12
C1 0.069(2) 0.0580(19) 0.0480(16) 0.0164(16) 0.0142(14) 0.0199(16)
C2 0.0604(18) 0.0542(19) 0.0471(16) 0.0124(15) 0.0110(14) 0.0137(14)
C3 0.067(2) 0.061(2) 0.0498(17) 0.0135(16) 0.0116(15) 0.0171(16)
C4 0.067(2) 0.084(2) 0.069(2) 0.0126(19) 0.0183(16) 0.0300(18)
C5 0.075(2) 0.085(3) 0.070(2) 0.018(2) 0.0042(18) 0.0358(19)
C6 0.081(2) 0.071(2) 0.0527(18) 0.0204(17) 0.0035(16) 0.0175(18)
C7 0.0639(19) 0.0555(19) 0.0472(16) 0.0121(15) 0.0098(14) 0.0121(15)
C8 0.076(2) 0.058(2) 0.0519(19) 0.0152(16) 0.0182(16) 0.0087(16)
C9 0.082(2) 0.079(3) 0.062(2) 0.0131(19) 0.0284(18) 0.016(2)
C10 0.125(3) 0.106(3) 0.0544(19) 0.016(2) 0.031(2) 0.022(2)
C11 0.081(2) 0.080(3) 0.088(2) 0.009(2) 0.0317(19) 0.0324(19)
C12 0.066(2) 0.074(2) 0.0547(17) 0.0169(17) 0.0066(15) 0.0246(17)
C13 0.081(2) 0.071(2) 0.0641(19) 0.0140(18) 0.0042(17) 0.0134(18)
C14 0.062(2) 0.081(2) 0.073(2) 0.000(2) 0.0035(17) 0.0119(18)
C15 0.117(3) 0.090(3) 0.101(3) -0.002(3) -0.019(3) -0.023(3)
N1 0.0706(17) 0.0644(17) 0.0544(15) 0.0120(13) 0.0201(12) 0.0233(13)
N2 0.082(2) 0.075(2) 0.0518(16) 0.0144(15) 0.0212(14) 0.0298(17)
O1 0.0865(17) 0.0605(14) 0.0603(13) 0.0235(12) 0.0128(12) 0.0220(13)
O2 0.0949(16) 0.0856(17) 0.0477(13) 0.0118(11) 0.0254(11) 0.0124(12)
O3 0.115(2) 0.125(2) 0.0798(17) 0.0173(16) 0.0403(15) 0.0594(19)

loop_
_atom_type_symbol
_atom_type_description
_atom_type_scat_dispersion_real
_atom_type_scat_dispersion_imag
_atom_type_scat_source
C C 0.0033 0.0016 'International Tables Vol C Tables 4.2.6.8 and 6.1.1.4'
H H 0.0000 0.0000 'International Tables Vol C Tables 4.2.6.8 and 6.1.1.4'
N N 0.0061 0.0033 'International Tables Vol C Tables 4.2.6.8 and 6.1.1.4'
O O 0.0106 0.0060 'International Tables Vol C Tables 4.2.6.8 and 6.1.1.4'

loop_
_geom_angle_atom_site_label_1
_geom_angle_atom_site_label_2
_geom_angle_atom_site_label_3
_geom_angle
_geom_angle_site_symmetry_1
_geom_angle_site_symmetry_3
_geom_angle_publ_flag
C17A C16A C15 111.1(5) . . ?
C17B C16B C15 97.0(10) . . ?
O1 C1 N1 111.4(2) . . ?
O1 C1 C2 113.3(2) . . ?
N1 C1 C2 100.7(2) . . ?
O1 C1 C12 106.4(2) . . ?
N1 C1 C12 111.7(2) . . ?
C2 C1 C12 113.5(3) . . ?
C7 C2 C3 120.9(3) . . ?
C7 C2 C1 110.1(3) . . ?
C3 C2 C1 129.0(2) . . ?
C2 C3 C4 117.0(2) . . ?
C2 C3 N2 119.1(3) . . ?
C4 C3 N2 123.9(3) . . ?
C5 C4 C3 121.1(3) . . ?
C6 C5 C4 121.6(3) . . ?
C5 C6 C7 117.1(3) . . ?
C6 C7 C2 122.1(3) . . ?
C6 C7 C8 129.5(3) . . ?
C2 C7 C8 108.4(3) . . ?
O2 C8 N1 125.6(3) . . ?
O2 C8 C7 127.6(3) . . ?
N1 C8 C7 106.8(2) . . ?
O3 C9 N2 122.6(3) . . ?
O3 C9 C10 123.2(3) . . ?
N2 C9 C10 114.2(3) . . ?
C13 C12 C1 115.2(2) . . ?
C14 C13 C12 113.5(3) . . ?
C13 C14 C15 114.7(3) . . ?
C14 C15 C16B 123.7(10) . . ?
C14 C15 C16A 108.5(4) . . ?
C16B C15 C16A 21.6(8) . . ?
C8 N1 C11 123.4(3) . . ?
C8 N1 C1 113.7(2) . . ?
C11 N1 C1 122.7(2) . . ?
C9 N2 C3 128.9(3) . . ?

loop_
_geom_bond_atom_site_label_1
_geom_bond_atom_site_label_2
_geom_bond_distance
_geom_bond_site_symmetry_2
_geom_bond_publ_flag
C16A C17A 1.507(2) . ?
C16A C15 1.507(2) . ?
C16B C17B 1.507(2) . ?
C16B C15 1.507(2) . ?
C1 O1 1.414(3) . ?
C1 N1 1.476(4) . ?
C1 C2 1.515(4) . ?
C1 C12 1.524(4) . ?
C2 C7 1.380(4) . ?
C2 C3 1.384(4) . ?
C3 C4 1.394(4) . ?
C3 N2 1.408(4) . ?
C4 C5 1.383(4) . ?
C5 C6 1.374(4) . ?
C6 C7 1.378(4) . ?
C7 C8 1.475(4) . ?
C8 O2 1.231(3) . ?
C8 N1 1.353(4) . ?
C9 O3 1.201(4) . ?
C9 N2 1.363(4) . ?
C9 C10 1.497(4) . ?
C11 N1 1.451(4) . ?
C12 C13 1.507(2) . ?
C13 C14 1.507(2) . ?
C14 C15 1.507(2) . ?
